data_4329954
loop_
_publ_author_name
'Thi Nhu Y Hoang'
'Timoth\'ee Lathion'
'Laure Gu\'en\'ee'
'Emmanuel Terazzi'
'Claude Piguet'

_publ_contact_author_address
;Department of inorganic, analytic and applied chemistry 
University of Geneva, Sciences II 
30 quai Ernest-Ansermet 
CH-1211 Gen\`eve 4 
;
_publ_contact_author_email claude.Piguet@unige.ch
_publ_contact_author_fax '+41 (0)22 379 68 30 '
_publ_contact_author_name 'Claude Piguet'
_publ_contact_author_phone '+41 (0)22 379 60 34'
_publ_section_title
;
 Protonation and Complexation Properties of Polyaromatic Terdentate
 Six-Membered Chelate Ligands
;
_journal_name_full 'Inorganic Chemistry'
_journal_page_first 8567
_journal_page_last 8575
_journal_paper_doi 10.1021/ic301126y
_journal_volume 51
_journal_year 2012
_chemical_formula_moiety 'C19 H15 N5, 2(I)'
_chemical_formula_sum 'C19 H15 I2 N5'
_chemical_formula_weight 567.16
_chemical_name_systematic
; 
 ? 
;
_space_group_IT_number 15
_symmetry_cell_setting monoclinic
_symmetry_space_group_name_Hall '-C 2yc'
_symmetry_space_group_name_H-M 'C 1 2/c 1'
_atom_sites_solution_hydrogens geom
_atom_sites_solution_primary direct
_atom_sites_solution_secondary difmap
_audit_creation_method SHELXL-97
_cell_angle_alpha 90.00
_cell_angle_beta 111.170(2)
_cell_angle_gamma 90.00
_cell_formula_units_Z 4
_cell_length_a 14.4182(2)
_cell_length_b 10.50522(13)
_cell_length_c 13.8850(3)
_cell_measurement_reflns_used 4254
_cell_measurement_temperature 293(2)
_cell_measurement_theta_max 73.1384
_cell_measurement_theta_min 3.4106
_cell_volume 1961.18(6)
_computing_cell_refinement
;
CrysAlisPro, Agilent Technologies,
Version 1.171.35.11 (release 16-05-2011 CrysAlis171 .NET)
(compiled May 16 2011,17:55:39)
;
_computing_data_collection
;
CrysAlisPro, Agilent Technologies,
Version 1.171.35.11 (release 16-05-2011 CrysAlis171 .NET)
(compiled May 16 2011,17:55:39)
;
_computing_data_reduction
;
CrysAlisPro, Agilent Technologies,
Version 1.171.35.11 (release 16-05-2011 CrysAlis171 .NET)
(compiled May 16 2011,17:55:39)
;
_computing_molecular_graphics 'ORTEP 3 (Farrugia, 1997)'
_computing_publication_material ShelX_Acta
_computing_structure_refinement 'SHELXL-97 (Sheldrick, 2008)'
_computing_structure_solution 'SIR97 (Altomare, 1999)'
_diffrn_ambient_temperature 293(2)
_diffrn_detector_area_resol_mean 10.4679
_diffrn_measured_fraction_theta_full 0.999
_diffrn_measured_fraction_theta_max 0.986
_diffrn_measurement_device_type 'SuperNova, Dual, Cu at zero, Atlas'
_diffrn_measurement_method '\w scans'
_diffrn_radiation_monochromator mirror
_diffrn_radiation_source 'SuperNova (Cu) x-ray Source'
_diffrn_radiation_type CuK\a
_diffrn_radiation_wavelength 1.54184
_diffrn_reflns_av_R_equivalents 0.0301
_diffrn_reflns_av_sigmaI/netI 0.0217
_diffrn_reflns_limit_h_max 17
_diffrn_reflns_limit_h_min -17
_diffrn_reflns_limit_k_max 12
_diffrn_reflns_limit_k_min -12
_diffrn_reflns_limit_l_max 15
_diffrn_reflns_limit_l_min -17
_diffrn_reflns_number 6212
_diffrn_reflns_theta_full 66.97
_diffrn_reflns_theta_max 73.30
_diffrn_reflns_theta_min 5.34
_exptl_absorpt_coefficient_mu 25.288
_exptl_absorpt_correction_T_max 0.382
_exptl_absorpt_correction_T_min 0.063
_exptl_absorpt_correction_type analytical
_exptl_absorpt_process_details
;
CrysAlisPro, Agilent Technologies,
Version 1.171.35.11 (release 16-05-2011 CrysAlis171 .NET)
(compiled May 16 2011,17:55:39)
Analytical numeric absorption correction using a multifaceted crystal
            model based on expressions derived by R.C. Clark & J.S. Reid.
(Clark, R. C. & Reid, J. S. (1995). Acta Cryst. A51, 887-897)
;
_exptl_crystal_colour colorless
_exptl_crystal_density_diffrn 1.921
_exptl_crystal_description prism
_exptl_crystal_F_000 1080
_exptl_crystal_size_max 0.3230
_exptl_crystal_size_mid 0.0681
_exptl_crystal_size_min 0.0527
_refine_diff_density_max 0.861
_refine_diff_density_min -0.535
_refine_diff_density_rms 0.109
_refine_ls_extinction_method none
_refine_ls_goodness_of_fit_ref 1.055
_refine_ls_hydrogen_treatment mixed
_refine_ls_matrix_type full
_refine_ls_number_parameters 123
_refine_ls_number_reflns 1934
_refine_ls_number_restraints 0
_refine_ls_restrained_S_all 1.055
_refine_ls_R_factor_all 0.0342
_refine_ls_R_factor_gt 0.0330
_refine_ls_shift/su_max 0.000
_refine_ls_shift/su_mean 0.000
_refine_ls_structure_factor_coef Fsqd
_refine_ls_weighting_details 'calc w=1/[\s^2^(Fo^2^)+(0.0652P)^2^+1.7949P] where P=(Fo^2^+2Fc^2^)/3'
_refine_ls_weighting_scheme calc
_refine_ls_wR_factor_gt 0.0916
_refine_ls_wR_factor_ref 0.0933
_reflns_number_gt 1832
_reflns_number_total 1934
_reflns_threshold_expression >2sigma(I)
_cod_data_source_file ic301126y_si_002_5.cif
_cod_data_source_block 5
_cod_original_cell_volume 1961.17(6)
_cod_original_sg_symbol_H-M 'C 2/c'
_cod_database_code 4329954

loop_
_symmetry_equiv_pos_as_xyz
'x, y, z'
'-x, y, -z+1/2'
'x+1/2, y+1/2, z'
'-x+1/2, y+1/2, -z+1/2'
'-x, -y, -z'
'x, -y, z-1/2'
'-x+1/2, -y+1/2, -z'
'x+1/2, -y+1/2, z-1/2'

loop_
_atom_site_label
_atom_site_type_symbol
_atom_site_fract_x
_atom_site_fract_y
_atom_site_fract_z
_atom_site_U_iso_or_equiv
_atom_site_adp_type
_atom_site_occupancy
_atom_site_symmetry_multiplicity
_atom_site_calc_flag
_atom_site_refinement_flags
I1 I 0.599468(17) 0.23148(3) 0.06607(2) 0.04853(14) Uani 1 1 d .
N1 N 0.6071(2) 0.1852(3) 0.3672(2) 0.0432(7) Uani 1 1 d .
N2 N 0.6710(2) 0.3836(3) 0.3249(2) 0.0427(6) Uani 1 1 d .
N3 N 0.5000 0.3939(4) 0.2500 0.0373(8) Uani 1 2 d S
C1 C 0.6294(3) 0.0651(4) 0.4016(3) 0.0525(9) Uani 1 1 d .
H1A H 0.5810 0.0146 0.4123 0.063 Uiso 1 1 calc R
C2 C 0.7227(4) 0.0161(4) 0.4212(4) 0.0614(11) Uani 1 1 d .
H2 H 0.7361 -0.0681 0.4422 0.074 Uiso 1 1 calc R
C3 C 0.7963(3) 0.0902(5) 0.4099(3) 0.0590(11) Uani 1 1 d .
H3 H 0.8598 0.0572 0.4245 0.071 Uiso 1 1 calc R
C4 C 0.7752(3) 0.2145(4) 0.3767(3) 0.0497(9) Uani 1 1 d .
C5 C 0.8293(3) 0.3208(5) 0.3592(4) 0.0581(11) Uani 1 1 d .
H5 H 0.8963 0.3215 0.3676 0.070 Uiso 1 1 calc R
C6 C 0.7659(3) 0.4192(4) 0.3284(3) 0.0511(9) Uani 1 1 d .
H6 H 0.7826 0.4996 0.3117 0.061 Uiso 1 1 calc R
C7 C 0.6767(3) 0.2582(3) 0.3533(3) 0.0395(7) Uani 1 1 d .
C8 C 0.5838(3) 0.4587(3) 0.2876(3) 0.0390(7) Uani 1 1 d .
C9 C 0.5888(3) 0.5907(4) 0.2916(4) 0.0528(9) Uani 1 1 d .
H9 H 0.6491 0.6333 0.3209 0.063 Uiso 1 1 calc R
C10 C 0.5000 0.6556(6) 0.2500 0.0625(16) Uani 1 2 d S
H10 H 0.5000 0.7441 0.2500 0.075 Uiso 1 2 calc SR
H1 H 0.556(5) 0.217(4) 0.367(5) 0.049(13) Uiso 1 1 d .

loop_
_atom_site_aniso_label
_atom_site_aniso_U_11
_atom_site_aniso_U_22
_atom_site_aniso_U_33
_atom_site_aniso_U_23
_atom_site_aniso_U_13
_atom_site_aniso_U_12
I1 0.0415(2) 0.0512(2) 0.0528(2) -0.00708(9) 0.01694(14) -0.00494(8)
N1 0.0413(16) 0.0474(16) 0.0405(16) 0.0036(13) 0.0144(13) 0.0095(14)
N2 0.0328(14) 0.0516(16) 0.0369(15) -0.0044(13) 0.0045(12) -0.0054(13)
N3 0.0363(19) 0.0358(17) 0.0348(19) 0.000 0.0070(16) 0.000
C1 0.063(2) 0.0485(19) 0.050(2) 0.0078(17) 0.0247(19) 0.0079(18)
C2 0.073(3) 0.057(2) 0.057(2) 0.012(2) 0.028(2) 0.027(2)
C3 0.056(2) 0.080(3) 0.040(2) 0.005(2) 0.0168(18) 0.027(2)
C4 0.038(2) 0.073(3) 0.0334(18) -0.0041(17) 0.0069(16) 0.0104(17)
C5 0.0314(18) 0.086(3) 0.052(2) -0.007(2) 0.0086(17) -0.003(2)
C6 0.0377(18) 0.063(2) 0.047(2) -0.0077(18) 0.0096(16) -0.0134(17)
C7 0.0342(19) 0.0505(18) 0.0301(18) -0.0008(14) 0.0074(15) 0.0034(14)
C8 0.0432(18) 0.0386(15) 0.0327(16) -0.0007(13) 0.0105(14) 0.0000(13)
C9 0.056(2) 0.0426(18) 0.061(2) -0.0079(17) 0.022(2) -0.0088(16)
C10 0.076(4) 0.035(2) 0.083(5) 0.000 0.036(4) 0.000

loop_
_atom_type_symbol
_atom_type_description
_atom_type_scat_dispersion_real
_atom_type_scat_dispersion_imag
_atom_type_scat_source
C C 0.0181 0.0091 'International Tables Vol C Tables 4.2.6.8 and 6.1.1.4'
H H 0.0000 0.0000 'International Tables Vol C Tables 4.2.6.8 and 6.1.1.4'
I I -0.3257 6.8362 'International Tables Vol C Tables 4.2.6.8 and 6.1.1.4'
N N 0.0311 0.0180 'International Tables Vol C Tables 4.2.6.8 and 6.1.1.4'

loop_
_geom_angle_atom_site_label_1
_geom_angle_atom_site_label_2
_geom_angle_atom_site_label_3
_geom_angle
_geom_angle_site_symmetry_1
_geom_angle_site_symmetry_3
C7 N1 C1 119.7(4) . .
C7 N1 H1 120(3) . .
C1 N1 H1 119(3) . .
C7 N2 C6 106.8(3) . .
C7 N2 C8 126.6(3) . .
C6 N2 C8 126.3(3) . .
C8 N3 C8 117.8(4) 2_655 .
N1 C1 C2 120.8(4) . .
N1 C1 H1A 119.6 . .
C2 C1 H1A 119.6 . .
C3 C2 C1 120.6(4) . .
C3 C2 H2 119.7 . .
C1 C2 H2 119.7 . .
C2 C3 C4 119.2(4) . .
C2 C3 H3 120.4 . .
C4 C3 H3 120.4 . .
C3 C4 C7 117.8(4) . .
C3 C4 C5 136.5(4) . .
C7 C4 C5 105.7(4) . .
C6 C5 C4 107.7(4) . .
C6 C5 H5 126.1 . .
C4 C5 H5 126.1 . .
C5 C6 N2 110.4(4) . .
C5 C6 H6 124.8 . .
N2 C6 H6 124.8 . .
N1 C7 N2 128.7(4) . .
N1 C7 C4 121.8(4) . .
N2 C7 C4 109.3(4) . .
N3 C8 C9 124.0(4) . .
N3 C8 N2 115.0(3) . .
C9 C8 N2 121.0(3) . .
C10 C9 C8 116.7(4) . .
C10 C9 H9 121.7 . .
C8 C9 H9 121.7 . .
C9 C10 C9 120.8(5) . 2_655
C9 C10 H10 119.6 . .
C9 C10 H10 119.6 2_655 .

loop_
_geom_bond_atom_site_label_1
_geom_bond_atom_site_label_2
_geom_bond_distance
_geom_bond_site_symmetry_2
N1 C7 1.332(6) .
N1 C1 1.347(5) .
N1 H1 0.81(6) .
N2 C7 1.369(5) .
N2 C6 1.403(5) .
N2 C8 1.415(5) .
N3 C8 1.319(4) 2_655
N3 C8 1.319(4) .
C1 C2 1.373(6) .
C1 H1A 0.9300 .
C2 C3 1.369(7) .
C2 H2 0.9300 .
C3 C4 1.382(7) .
C3 H3 0.9300 .
C4 C7 1.414(6) .
C4 C5 1.433(7) .
C5 C6 1.343(7) .
C5 H5 0.9300 .
C6 H6 0.9300 .
C8 C9 1.389(5) .
C9 C10 1.380(5) .
C9 H9 0.9300 .
C10 C9 1.380(5) 2_655
C10 H10 0.9300 .

loop_
_geom_hbond_atom_site_label_D
_geom_hbond_atom_site_label_H
_geom_hbond_atom_site_label_A
_geom_hbond_distance_DH
_geom_hbond_distance_HA
_geom_hbond_distance_DA
_geom_hbond_angle_DHA
_geom_hbond_site_symmetry_A
N1 H1 N3 0.81(6) 2.41(5) 2.832(4) 114(5) .
N1 H1 I1 0.81(6) 2.72(6) 3.458(3) 152(5) 2_655
